data_4078898
loop_
_publ_author_name
'Rahaman, S. M. Wahidur'
'Dinda, Shrabani'
'Ghatak, Tapas'
'Bera, Jitendra K.'

_publ_section_title
;
 Carbon Monoxide Induced Double Cyclometalation at the Iridium Center
;
_journal_issue 15
_journal_name_full Organometallics
_journal_page_first 5533
_journal_paper_doi 10.1021/om300506v
_journal_volume 31
_journal_year 2012
_chemical_formula_moiety 'C38 H24 Ir N4 O2, B F4'
_chemical_formula_sum 'C38 H24 B F4 Ir N4 O2'
_chemical_formula_weight 847.62
_chemical_name_systematic
; 
 ? 
;
_space_group_IT_number 15
_symmetry_cell_setting monoclinic
_symmetry_space_group_name_Hall '-C 2yc'
_symmetry_space_group_name_H-M 'C 1 2/c 1'
_atom_sites_solution_hydrogens geom
_atom_sites_solution_primary direct
_atom_sites_solution_secondary difmap
_audit_creation_method SHELXL-97
_cell_angle_alpha 90.00
_cell_angle_beta 107.1240(10)
_cell_angle_gamma 90.00
_cell_formula_units_Z 4
_cell_length_a 18.5710(16)
_cell_length_b 20.5555(19)
_cell_length_c 9.1403(8)
_cell_measurement_reflns_used 3956
_cell_measurement_temperature 100(2)
_cell_measurement_theta_max 27.97
_cell_measurement_theta_min 2.30
_cell_volume 3334.5(5)
_computing_cell_refinement 'Bruker SAINT'
_computing_data_collection 'Bruker APEX'
_computing_data_reduction 'Bruker SAINT'
_computing_molecular_graphics ORTEP
_computing_publication_material ciftab
_computing_structure_refinement 'SHELXL-97 (Sheldrick, 1997)'
_computing_structure_solution 'SHELXS-97 (Sheldrick, 1990)'
_diffrn_ambient_temperature 100(2)
_diffrn_measured_fraction_theta_full 0.994
_diffrn_measured_fraction_theta_max 0.994
_diffrn_measurement_device_type 'Bruker SMART APEX'
_diffrn_measurement_method 'omega scans'
_diffrn_radiation_monochromator graphite
_diffrn_radiation_source 'fine-focus sealed tube'
_diffrn_radiation_type MoK\a
_diffrn_radiation_wavelength 0.71073
_diffrn_reflns_av_R_equivalents 0.0351
_diffrn_reflns_av_sigmaI/netI 0.0442
_diffrn_reflns_limit_h_max 23
_diffrn_reflns_limit_h_min -17
_diffrn_reflns_limit_k_max 22
_diffrn_reflns_limit_k_min -25
_diffrn_reflns_limit_l_max 11
_diffrn_reflns_limit_l_min -11
_diffrn_reflns_number 9524
_diffrn_reflns_theta_full 26.37
_diffrn_reflns_theta_max 26.37
_diffrn_reflns_theta_min 2.48
_exptl_absorpt_coefficient_mu 4.068
_exptl_absorpt_correction_T_max 0.4821
_exptl_absorpt_correction_T_min 0.3653
_exptl_absorpt_correction_type empirical
_exptl_absorpt_process_details SADABS
_exptl_crystal_colour yellow
_exptl_crystal_density_diffrn 1.688
_exptl_crystal_density_method 'not measured'
_exptl_crystal_description block
_exptl_crystal_F_000 1656
_exptl_crystal_size_max 0.31
_exptl_crystal_size_mid 0.23
_exptl_crystal_size_min 0.21
_refine_diff_density_max 1.989
_refine_diff_density_min -1.181
_refine_diff_density_rms 0.163
_refine_ls_extinction_method none
_refine_ls_goodness_of_fit_ref 1.020
_refine_ls_hydrogen_treatment constr
_refine_ls_matrix_type full
_refine_ls_number_parameters 232
_refine_ls_number_reflns 3401
_refine_ls_number_restraints 6
_refine_ls_restrained_S_all 1.025
_refine_ls_R_factor_all 0.0433
_refine_ls_R_factor_gt 0.0383
_refine_ls_shift/su_max 0.002
_refine_ls_shift/su_mean 0.000
_refine_ls_structure_factor_coef Fsqd
_refine_ls_weighting_details 'calc w=1/[\s^2^(Fo^2^)+(0.0620P)^2^+6.0662P] where P=(Fo^2^+2Fc^2^)/3'
_refine_ls_weighting_scheme calc
_refine_ls_wR_factor_gt 0.0936
_refine_ls_wR_factor_ref 0.0963
_reflns_number_gt 3107
_reflns_number_total 3401
_reflns_threshold_expression >2sigma(I)
_cod_data_source_file om300506v_si_003.cif
_cod_data_source_block compound2
_cod_depositor_comments
;
The following automatic conversions were performed:

'_symmetry_cell_setting' value 'Monoclinic' changed to 'monoclinic'
according to /home/saulius/struct/CIF-dictionaries/cif_core.dic
dictionary named 'cif_core.dic' version 2.4.2 from 2011-04-26.

Automatic conversion script
Id: cif_fix_values 1891 2012-01-12 08:04:46Z andrius 
;
_cod_original_sg_symbol_H-M C2/c
_cod_database_code 4078898

loop_
_symmetry_equiv_pos_as_xyz
'x, y, z'
'-x, y, -z+1/2'
'x+1/2, y+1/2, z'
'-x+1/2, y+1/2, -z+1/2'
'-x, -y, -z'
'x, -y, z-1/2'
'-x+1/2, -y+1/2, -z'
'x+1/2, -y+1/2, z-1/2'

loop_
_atom_site_label
_atom_site_type_symbol
_atom_site_fract_x
_atom_site_fract_y
_atom_site_fract_z
_atom_site_U_iso_or_equiv
_atom_site_adp_type
_atom_site_occupancy
_atom_site_symmetry_multiplicity
_atom_site_calc_flag
_atom_site_refinement_flags
_atom_site_disorder_assembly
_atom_site_disorder_group
Ir1 Ir 0.0000 0.179909(13) 0.2500 0.02122(11) Uani 1 2 d S . .
O1 O -0.1182(2) 0.0784(2) 0.1368(5) 0.0433(11) Uani 1 1 d . . .
N1 N 0.0763(2) 0.2552(2) 0.3435(5) 0.0219(9) Uani 1 1 d . . .
N2 N 0.1622(2) 0.2145(2) 0.2284(4) 0.0221(9) Uani 1 1 d . . .
C1 C -0.0721(3) 0.1169(3) 0.1808(6) 0.0288(12) Uani 1 1 d . . .
C21 C 0.3292(3) 0.1060(2) -0.0084(5) 0.0243(11) Uani 1 1 d . . .
C11 C 0.0576(3) 0.2992(3) 0.4324(6) 0.0260(11) Uani 1 1 d . . .
H4 H 0.0102 0.2950 0.4514 0.031 Uiso 1 1 calc R . .
C26 C 0.2691(3) 0.0664(2) -0.0932(5) 0.0258(11) Uani 1 1 d . . .
C16 C 0.2642(3) 0.3154(2) 0.3447(6) 0.0227(11) Uani 1 1 d . . .
H7 H 0.2990 0.3496 0.3837 0.027 Uiso 1 1 calc R . .
C20 C 0.3147(3) 0.1551(3) 0.0875(5) 0.0222(10) Uani 1 1 d . . .
H8 H 0.3549 0.1820 0.1441 0.027 Uiso 1 1 calc R . .
C18 C 0.2277(3) 0.2178(2) 0.1988(5) 0.0201(10) Uani 1 1 d . . .
C12 C 0.1043(3) 0.3519(3) 0.5000(6) 0.0282(11) Uani 1 1 d . . .
H12 H 0.0886 0.3817 0.5639 0.034 Uiso 1 1 calc R . .
C13 C 0.1723(3) 0.3597(2) 0.4730(5) 0.0242(11) Uani 1 1 d . . .
H13 H 0.2040 0.3954 0.5158 0.029 Uiso 1 1 calc R . .
C14 C 0.1945(3) 0.3135(2) 0.3797(6) 0.0207(10) Uani 1 1 d . . .
C15 C 0.1458(3) 0.2613(2) 0.3161(5) 0.0211(10) Uani 1 1 d . . .
C17 C 0.2808(3) 0.2684(2) 0.2555(5) 0.0218(10) Uani 1 1 d . . .
H17 H 0.3271 0.2693 0.2314 0.026 Uiso 1 1 calc R . .
C19 C 0.2433(3) 0.1648(2) 0.1004(5) 0.0210(10) Uani 1 1 d . . .
C22 C 0.4028(3) 0.0967(3) -0.0225(6) 0.0268(11) Uani 1 1 d . . .
H22 H 0.4434 0.1229 0.0352 0.032 Uiso 1 1 calc R . .
C23 C 0.4152(3) 0.0502(3) -0.1190(6) 0.0321(12) Uani 1 1 d . . .
H23 H 0.4644 0.0441 -0.1277 0.038 Uiso 1 1 calc R . .
C24 C 0.3549(4) 0.0110(3) -0.2065(6) 0.0363(14) Uani 1 1 d . . .
H24 H 0.3641 -0.0206 -0.2747 0.044 Uiso 1 1 calc R . .
C25 C 0.2844(3) 0.0182(3) -0.1936(6) 0.0318(13) Uani 1 1 d . . .
H25 H 0.2448 -0.0090 -0.2517 0.038 Uiso 1 1 calc R . .
C27 C 0.1965(3) 0.0765(3) -0.0764(6) 0.0285(12) Uani 1 1 d . . .
H27 H 0.1559 0.0497 -0.1315 0.034 Uiso 1 1 calc R . .
C28 C 0.1835(3) 0.1240(2) 0.0170(6) 0.0250(11) Uani 1 1 d . . .
H28 H 0.1343 0.1299 0.0263 0.030 Uiso 1 1 calc R . .
F2 F 0.0599(4) 0.2350(3) 0.8982(8) 0.081(2) Uani 0.75 1 d PD A 2
B1 B 0.0000 0.2318(6) 0.7500 0.075(4) Uani 1 2 d SD . .
F1 F 0.0000 0.3017(5) 0.7500 0.103(3) Uani 1 2 d SD A 1
F3 F 0.0462(3) 0.1952(4) 0.6860(9) 0.088(2) Uani 0.75 1 d PD A 3

loop_
_atom_site_aniso_label
_atom_site_aniso_U_11
_atom_site_aniso_U_22
_atom_site_aniso_U_33
_atom_site_aniso_U_23
_atom_site_aniso_U_13
_atom_site_aniso_U_12
Ir1 0.02031(16) 0.02393(17) 0.01922(16) 0.000 0.00552(11) 0.000
O1 0.035(2) 0.031(2) 0.059(3) -0.003(2) 0.005(2) -0.0047(19)
N1 0.020(2) 0.027(2) 0.017(2) -0.0022(17) 0.0029(16) 0.0014(17)
N2 0.024(2) 0.024(2) 0.018(2) -0.0007(17) 0.0058(17) 0.0002(17)
C1 0.026(3) 0.023(3) 0.037(3) 0.003(2) 0.009(2) 0.004(2)
C21 0.035(3) 0.024(3) 0.014(2) 0.0055(19) 0.009(2) 0.004(2)
C11 0.025(3) 0.035(3) 0.018(2) -0.002(2) 0.006(2) 0.004(2)
C26 0.042(3) 0.020(2) 0.016(2) -0.0015(19) 0.009(2) -0.003(2)
C16 0.026(3) 0.022(3) 0.016(2) 0.0052(19) 0.001(2) -0.0018(19)
C20 0.027(3) 0.023(2) 0.017(2) 0.0009(19) 0.007(2) -0.002(2)
C18 0.025(3) 0.020(3) 0.014(2) 0.0036(18) 0.0026(18) 0.0010(19)
C12 0.038(3) 0.027(3) 0.019(2) -0.001(2) 0.007(2) 0.005(2)
C13 0.033(3) 0.020(3) 0.016(2) -0.0008(19) 0.003(2) 0.000(2)
C14 0.026(3) 0.019(2) 0.017(2) 0.0050(18) 0.0057(19) 0.0015(19)
C15 0.024(2) 0.024(3) 0.013(2) 0.0022(18) 0.0021(18) 0.003(2)
C17 0.022(2) 0.026(3) 0.016(2) 0.0037(19) 0.0029(19) 0.001(2)
C19 0.030(3) 0.020(2) 0.013(2) -0.0004(18) 0.0056(19) -0.002(2)
C22 0.035(3) 0.027(3) 0.019(2) 0.005(2) 0.010(2) 0.003(2)
C23 0.046(3) 0.030(3) 0.024(3) 0.000(2) 0.016(2) 0.007(2)
C24 0.061(4) 0.026(3) 0.023(3) 0.000(2) 0.014(3) 0.013(3)
C25 0.049(4) 0.019(3) 0.027(3) 0.000(2) 0.011(3) -0.001(2)
C27 0.042(3) 0.021(3) 0.023(3) -0.001(2) 0.009(2) -0.009(2)
C28 0.029(3) 0.024(3) 0.022(3) 0.001(2) 0.008(2) -0.005(2)
F2 0.077(4) 0.077(5) 0.092(5) -0.014(4) 0.029(4) -0.018(4)
B1 0.083(11) 0.113(14) 0.045(7) 0.000 0.041(7) 0.000
F1 0.099(7) 0.107(7) 0.114(7) 0.000 0.049(6) 0.000
F3 0.029(3) 0.153(7) 0.094(5) -0.008(5) 0.038(3) 0.010(4)

loop_
_atom_type_symbol
_atom_type_description
_atom_type_scat_dispersion_real
_atom_type_scat_dispersion_imag
_atom_type_scat_source
C C 0.0033 0.0016 'International Tables Vol C Tables 4.2.6.8 and 6.1.1.4'
H H 0.0000 0.0000 'International Tables Vol C Tables 4.2.6.8 and 6.1.1.4'
B B 0.0013 0.0007 'International Tables Vol C Tables 4.2.6.8 and 6.1.1.4'
F F 0.0171 0.0103 'International Tables Vol C Tables 4.2.6.8 and 6.1.1.4'
Ir Ir -1.4442 7.9887 'International Tables Vol C Tables 4.2.6.8 and 6.1.1.4'
N N 0.0061 0.0033 'International Tables Vol C Tables 4.2.6.8 and 6.1.1.4'
O O 0.0106 0.0060 'International Tables Vol C Tables 4.2.6.8 and 6.1.1.4'

loop_
_geom_angle_atom_site_label_1
_geom_angle_atom_site_label_2
_geom_angle_atom_site_label_3
_geom_angle
_geom_angle_site_symmetry_1
_geom_angle_site_symmetry_3
C1 Ir1 C1 90.3(3) . 2
C1 Ir1 N1 174.31(19) . .
C1 Ir1 N1 92.5(2) 2 .
C1 Ir1 N1 92.5(2) . 2
C1 Ir1 N1 174.3(2) 2 2
N1 Ir1 N1 85.2(2) . 2
C11 N1 C15 118.2(4) . .
C11 N1 Ir1 118.9(4) . .
C15 N1 Ir1 122.9(3) . .
C18 N2 C15 118.0(4) . .
O1 C1 Ir1 178.8(5) . .
C20 C21 C26 119.2(5) . .
C20 C21 C22 121.0(5) . .
C26 C21 C22 119.8(5) . .
N1 C11 C12 123.5(5) . .
N1 C11 H4 118.2 . .
C12 C11 H4 118.2 . .
C21 C26 C27 118.6(5) . .
C21 C26 C25 118.3(5) . .
C27 C26 C25 123.1(5) . .
C17 C16 C14 119.8(5) . .
C17 C16 H7 120.1 . .
C14 C16 H7 120.1 . .
C19 C20 C21 121.2(5) . .
C19 C20 H8 119.4 . .
C21 C20 H8 119.4 . .
N2 C18 C17 122.9(4) . .
N2 C18 C19 115.9(4) . .
C17 C18 C19 121.2(4) . .
C13 C12 C11 119.6(5) . .
C13 C12 H12 120.2 . .
C11 C12 H12 120.2 . .
C12 C13 C14 118.6(5) . .
C12 C13 H13 120.7 . .
C14 C13 H13 120.7 . .
C15 C14 C13 119.5(5) . .
C15 C14 C16 116.3(4) . .
C13 C14 C16 124.1(5) . .
N2 C15 N1 115.4(4) . .
N2 C15 C14 124.0(5) . .
N1 C15 C14 120.6(4) . .
C16 C17 C18 119.0(5) . .
C16 C17 H17 120.5 . .
C18 C17 H17 120.5 . .
C20 C19 C28 119.2(5) . .
C20 C19 C18 121.1(4) . .
C28 C19 C18 119.7(5) . .
C23 C22 C21 120.1(5) . .
C23 C22 H22 120.0 . .
C21 C22 H22 120.0 . .
C22 C23 C24 120.5(6) . .
C22 C23 H23 119.7 . .
C24 C23 H23 119.7 . .
C25 C24 C23 120.7(5) . .
C25 C24 H24 119.7 . .
C23 C24 H24 119.7 . .
C24 C25 C26 120.6(5) . .
C24 C25 H25 119.7 . .
C26 C25 H25 119.7 . .
C28 C27 C26 121.5(5) . .
C28 C27 H27 119.3 . .
C26 C27 H27 119.3 . .
C27 C28 C19 120.3(5) . .
C27 C28 H28 119.9 . .
C19 C28 H28 119.9 . .
F3 B1 F3 114.7(10) 2_556 .
F3 B1 F1 122.7(5) 2_556 .
F3 B1 F1 122.7(5) . .
F3 B1 F2 91.7(5) 2_556 .
F3 B1 F2 91.1(5) . .
F1 B1 F2 87.4(5) . .
F3 B1 F2 91.1(5) 2_556 2_556
F3 B1 F2 91.7(5) . 2_556
F1 B1 F2 87.4(5) . 2_556
F2 B1 F2 174.9(11) . 2_556

loop_
_geom_bond_atom_site_label_1
_geom_bond_atom_site_label_2
_geom_bond_distance
_geom_bond_site_symmetry_2
Ir1 C1 1.837(6) .
Ir1 C1 1.837(6) 2
Ir1 N1 2.103(4) .
Ir1 N1 2.103(4) 2
O1 C1 1.148(7) .
N1 C11 1.329(7) .
N1 C15 1.390(6) .
N2 C18 1.323(6) .
N2 C15 1.343(6) .
C21 C20 1.413(7) .
C21 C26 1.416(7) .
C21 C22 1.424(7) .
C11 C12 1.411(8) .
C11 H4 0.9500 .
C26 C27 1.416(8) .
C26 C25 1.435(7) .
C16 C17 1.358(7) .
C16 C14 1.422(8) .
C16 H7 0.9500 .
C20 C19 1.381(7) .
C20 H8 0.9500 .
C18 C17 1.421(7) .
C18 C19 1.495(7) .
C12 C13 1.365(8) .
C12 H12 0.9500 .
C13 C14 1.416(7) .
C13 H13 0.9500 .
C14 C15 1.412(7) .
C17 H17 0.9500 .
C19 C28 1.420(7) .
C22 C23 1.365(7) .
C22 H22 0.9500 .
C23 C24 1.420(9) .
C23 H23 0.9500 .
C24 C25 1.356(8) .
C24 H24 0.9500 .
C25 H25 0.9500 .
C27 C28 1.364(7) .
C27 H27 0.9500 .
C28 H28 0.9500 .
F2 B1 1.479(6) .
B1 F3 1.391(8) 2_556
B1 F3 1.391(8) .
B1 F1 1.437(10) .
B1 F2 1.479(6) 2_556

loop_
_geom_torsion_atom_site_label_1
_geom_torsion_atom_site_label_2
_geom_torsion_atom_site_label_3
_geom_torsion_atom_site_label_4
_geom_torsion
_geom_torsion_site_symmetry_1
C1 Ir1 N1 C11 -10(2) .
C1 Ir1 N1 C11 -128.5(4) 2
N1 Ir1 N1 C11 56.7(3) 2
C1 Ir1 N1 C15 170.7(18) .
C1 Ir1 N1 C15 51.8(4) 2
N1 Ir1 N1 C15 -123.0(4) 2
C1 Ir1 C1 O1 176(100) 2
N1 Ir1 C1 O1 57(25) .
N1 Ir1 C1 O1 -9(25) 2
C15 N1 C11 C12 0.1(7) .
Ir1 N1 C11 C12 -179.6(4) .
C20 C21 C26 C27 -1.2(7) .
C22 C21 C26 C27 179.8(5) .
C20 C21 C26 C25 178.0(5) .
C22 C21 C26 C25 -1.0(7) .
C26 C21 C20 C19 0.3(7) .
C22 C21 C20 C19 179.4(5) .
C15 N2 C18 C17 0.0(7) .
C15 N2 C18 C19 -179.8(4) .
N1 C11 C12 C13 0.9(8) .
C11 C12 C13 C14 -1.3(7) .
C12 C13 C14 C15 0.7(7) .
C12 C13 C14 C16 -178.9(5) .
C17 C16 C14 C15 -0.4(7) .
C17 C16 C14 C13 179.2(5) .
C18 N2 C15 N1 -179.8(4) .
C18 N2 C15 C14 -0.6(7) .
C11 N1 C15 N2 178.5(4) .
Ir1 N1 C15 N2 -1.8(6) .
C11 N1 C15 C14 -0.8(7) .
Ir1 N1 C15 C14 178.9(3) .
C13 C14 C15 N2 -178.9(4) .
C16 C14 C15 N2 0.8(7) .
C13 C14 C15 N1 0.4(7) .
C16 C14 C15 N1 -180.0(4) .
C14 C16 C17 C18 -0.1(7) .
N2 C18 C17 C16 0.4(7) .
C19 C18 C17 C16 -179.9(4) .
C21 C20 C19 C28 0.7(7) .
C21 C20 C19 C18 -178.4(4) .
N2 C18 C19 C20 -166.5(4) .
C17 C18 C19 C20 13.7(7) .
N2 C18 C19 C28 14.4(6) .
C17 C18 C19 C28 -165.4(4) .
C20 C21 C22 C23 -178.2(5) .
C26 C21 C22 C23 0.8(7) .
C21 C22 C23 C24 0.3(8) .
C22 C23 C24 C25 -1.3(8) .
C23 C24 C25 C26 1.0(8) .
C21 C26 C25 C24 0.1(8) .
C27 C26 C25 C24 179.3(5) .
C21 C26 C27 C28 1.0(8) .
C25 C26 C27 C28 -178.2(5) .
C26 C27 C28 C19 0.0(8) .
C20 C19 C28 C27 -0.9(7) .
C18 C19 C28 C27 178.2(5) .

loop_
_platon_squeeze_void_nr
_platon_squeeze_void_average_x
_platon_squeeze_void_average_y
_platon_squeeze_void_average_z
_platon_squeeze_void_volume
_platon_squeeze_void_count_electrons
_platon_squeeze_void_content
1 0.000 0.000 -0.034 132 37 ' '
2 0.500 0.500 0.025 132 37 ' '
